data_4034461
loop_
_publ_author_name
'Khatri, Hari R.'
'Han, Changho'
'Luong, Erica'
'Pan, Xiaoliang'
'Adam, Amna T.'
'Alshammari, Maali D.'
'Shao, Yihan'
'Colby, David A.'

_publ_section_title
;
 Controlling the Cleavage of Carbon-Carbon Bonds To Generate
 \a,\a-Difluorobenzyl Carbanions for the Construction of
 Difluoromethylbenzenes.
;
_journal_issue 18
_journal_name_full 'The Journal of organic chemistry'
_journal_page_first 11665
_journal_page_last 11675
_journal_paper_doi 10.1021/acs.joc.9b01595
_journal_volume 84
_journal_year 2019
_chemical_formula_sum 'C9 H6 F5 N O4'
_chemical_formula_weight 287.15
_space_group_crystal_system monoclinic
_space_group_IT_number 15
_space_group_name_Hall '-C 2yc'
_space_group_name_H-M_alt 'C 1 2/c 1'
_atom_sites_solution_hydrogens mixed
_atom_sites_solution_primary direct
_atom_sites_solution_secondary difmap
_audit_creation_method SHELXL-2018/3
_cell_angle_alpha 90
_cell_angle_beta 108.317(8)
_cell_angle_gamma 90
_cell_formula_units_Z 8
_cell_length_a 19.343(3)
_cell_length_b 9.9860(9)
_cell_length_c 12.0587(13)
_cell_measurement_reflns_used 9599
_cell_measurement_temperature 298(2)
_cell_measurement_theta_max 27
_cell_measurement_theta_min 2
_cell_volume 2211.2(5)
_computing_cell_refinement 'HKL3000 (Otwinowski & Minor, 1997)'
_computing_data_collection 'Nonius Collect (Nonius, 1998)'
_computing_data_reduction 'HKL3000 (Otwinowski & Minor, 1997)'
_computing_structure_refinement
;  
SHELXL-2018/3 (Sheldrick, 2015, 2018), 
SHELXLE Rev946 (H\"ubschle et al., 2011)
;
_computing_structure_solution
;
 Direct methods (SIR2004, Burla et al., 2005)
;
_diffrn_ambient_temperature 298(2)
_diffrn_measured_fraction_theta_full 0.993
_diffrn_measured_fraction_theta_max 0.980
_diffrn_measurement_device_type 'Nonius Kappa CCD diffractometer'
_diffrn_measurement_method '\w and \f scans'
_diffrn_radiation_monochromator graphite
_diffrn_radiation_type MoK\a
_diffrn_radiation_wavelength 0.71073
_diffrn_reflns_av_R_equivalents 0.0720
_diffrn_reflns_av_unetI/netI 0.0548
_diffrn_reflns_Laue_measured_fraction_full 0.993
_diffrn_reflns_Laue_measured_fraction_max 0.980
_diffrn_reflns_limit_h_max 24
_diffrn_reflns_limit_h_min 0
_diffrn_reflns_limit_k_max 12
_diffrn_reflns_limit_k_min 0
_diffrn_reflns_limit_l_max 14
_diffrn_reflns_limit_l_min -15
_diffrn_reflns_number 9599
_diffrn_reflns_point_group_measured_fraction_full 0.993
_diffrn_reflns_point_group_measured_fraction_max 0.980
_diffrn_reflns_theta_full 25.242
_diffrn_reflns_theta_max 27.261
_diffrn_reflns_theta_min 2.218
_diffrn_source 'fine focus X-ray tube'
_exptl_absorpt_coefficient_mu 0.186
_exptl_absorpt_correction_T_max 0.9635
_exptl_absorpt_correction_T_min 0.9375
_exptl_absorpt_correction_type multi-scan
_exptl_absorpt_process_details 'SCALEPACK (Otwinowski & Minor, 1997)'
_exptl_crystal_colour colourless
_exptl_crystal_density_diffrn 1.725
_exptl_crystal_description needle
_exptl_crystal_F_000 1152
_exptl_crystal_size_max 0.580
_exptl_crystal_size_mid 0.320
_exptl_crystal_size_min 0.200
_refine_diff_density_max 0.290
_refine_diff_density_min -0.222
_refine_diff_density_rms 0.057
_refine_ls_extinction_coef 0.0241(19)
_refine_ls_extinction_expression Fc^*^=kFc[1+0.001xFc^2^\l^3^/sin(2\q)]^-1/4^
_refine_ls_extinction_method 'SHELXL-2018/3 (Sheldrick 2018)'
_refine_ls_goodness_of_fit_ref 1.034
_refine_ls_hydrogen_treatment mixed
_refine_ls_matrix_type full
_refine_ls_number_parameters 181
_refine_ls_number_reflns 2427
_refine_ls_number_restraints 0
_refine_ls_restrained_S_all 1.034
_refine_ls_R_factor_all 0.1159
_refine_ls_R_factor_gt 0.0539
_refine_ls_shift/su_max 0.000
_refine_ls_shift/su_mean 0.000
_refine_ls_structure_factor_coef Fsqd
_refine_ls_weighting_details 'w=1/[\s^2^(Fo^2^)+(0.0751P)^2^+2.0802P] where P=(Fo^2^+2Fc^2^)/3'
_refine_ls_weighting_scheme calc
_refine_ls_wR_factor_gt 0.1394
_refine_ls_wR_factor_ref 0.1732
_reflns_Friedel_coverage 0.000
_reflns_number_gt 1318
_reflns_number_total 2427
_reflns_threshold_expression 'I > 2\s(I)'
_cod_data_source_file jo9b01595_si_003.cif
_cod_data_source_block ch718
_cod_original_cell_volume 2211.3(4)
_cod_original_sg_symbol_H-M 'C 2/c'
_cod_database_code 4034461
_shelx_shelxl_version_number 2018/3
_shelx_space_group_comment
;
The symmetry employed for this shelxl refinement is uniquely defined
by the following loop, which should always be used as a source of
symmetry information in preference to the above space-group names.
They are only intended as comments.
;
_shelx_estimated_absorpt_t_min 0.900
_shelx_estimated_absorpt_t_max 0.964

loop_
_space_group_symop_operation_xyz
'x, y, z'
'-x, y, -z+1/2'
'x+1/2, y+1/2, z'
'-x+1/2, y+1/2, -z+1/2'
'-x, -y, -z'
'x, -y, z-1/2'
'-x+1/2, -y+1/2, -z'
'x+1/2, -y+1/2, z-1/2'

loop_
_atom_site_label
_atom_site_type_symbol
_atom_site_fract_x
_atom_site_fract_y
_atom_site_fract_z
_atom_site_U_iso_or_equiv
_atom_site_adp_type
_atom_site_occupancy
_atom_site_site_symmetry_order
_atom_site_calc_flag
_atom_site_refinement_flags_posn
_atom_site_refinement_flags_adp
C1 C 0.64991(16) -0.0529(3) 0.4428(2) 0.0424(7) Uani 1 1 d . .
C2 C 0.70677(16) -0.0697(3) 0.3979(2) 0.0455(7) Uani 1 1 d . .
H2 H 0.739815 -0.000834 0.401613 0.055 Uiso 1 1 calc R U
C3 C 0.71342(18) -0.1906(3) 0.3474(3) 0.0488(8) Uani 1 1 d . .
C4 C 0.6663(2) -0.2948(3) 0.3416(3) 0.0619(10) Uani 1 1 d . .
H4 H 0.672112 -0.375688 0.307404 0.074 Uiso 1 1 calc R U
C5 C 0.6105(2) -0.2770(3) 0.3873(3) 0.0652(10) Uani 1 1 d . .
H5 H 0.578352 -0.346965 0.384863 0.078 Uiso 1 1 calc R U
C6 C 0.6015(2) -0.1565(3) 0.4368(3) 0.0559(9) Uani 1 1 d . .
H6 H 0.562874 -0.144970 0.466185 0.067 Uiso 1 1 calc R U
C11 C 0.63943(17) 0.0796(3) 0.4951(2) 0.0469(8) Uani 1 1 d . .
C12 C 0.58050(17) 0.1676(3) 0.4133(2) 0.0448(7) Uani 1 1 d . .
C13 C 0.5777(2) 0.3120(4) 0.4593(3) 0.0653(10) Uani 1 1 d . .
F1 F 0.62420(11) 0.05924(19) 0.59629(14) 0.0661(6) Uani 1 1 d . .
F2 F 0.70342(10) 0.14961(19) 0.52471(17) 0.0653(6) Uani 1 1 d . .
F3 F 0.57604(17) 0.3134(2) 0.5675(2) 0.1032(9) Uani 1 1 d . .
F4 F 0.51949(14) 0.3755(2) 0.3937(2) 0.0872(8) Uani 1 1 d . .
F5 F 0.63497(14) 0.3845(2) 0.4551(3) 0.1002(9) Uani 1 1 d . .
O1 O 0.51550(13) 0.1056(2) 0.4024(2) 0.0512(6) Uani 1 1 d . .
H1O H 0.482(2) 0.133(3) 0.347(3) 0.066(12) Uiso 1 1 d . .
O2 O 0.58957(13) 0.1778(2) 0.30361(18) 0.0522(6) Uani 1 1 d . .
H2O H 0.632(2) 0.204(3) 0.304(3) 0.051(10) Uiso 1 1 d . .
N1 N 0.77342(18) -0.2050(3) 0.2983(2) 0.0611(8) Uani 1 1 d . .
O3 O 0.77895(16) -0.3105(3) 0.2504(2) 0.0837(9) Uani 1 1 d . .
O4 O 0.81556(19) -0.1135(3) 0.3060(3) 0.0940(10) Uani 1 1 d . .

loop_
_atom_site_aniso_label
_atom_site_aniso_U_11
_atom_site_aniso_U_22
_atom_site_aniso_U_33
_atom_site_aniso_U_23
_atom_site_aniso_U_13
_atom_site_aniso_U_12
C1 0.0391(17) 0.0508(17) 0.0392(14) 0.0026(12) 0.0152(12) 0.0036(13)
C2 0.0390(17) 0.0582(18) 0.0422(14) 0.0059(13) 0.0170(13) 0.0037(14)
C3 0.050(2) 0.0577(18) 0.0427(16) 0.0072(13) 0.0202(14) 0.0116(15)
C4 0.076(3) 0.0527(19) 0.060(2) 0.0001(15) 0.0257(19) 0.0105(17)
C5 0.068(3) 0.0523(19) 0.083(2) -0.0057(17) 0.035(2) -0.0066(17)
C6 0.055(2) 0.0577(19) 0.063(2) -0.0023(16) 0.0290(16) -0.0015(16)
C11 0.0418(18) 0.0597(18) 0.0417(15) -0.0036(13) 0.0168(13) -0.0036(14)
C12 0.0409(17) 0.0543(17) 0.0433(16) -0.0051(13) 0.0193(13) -0.0072(14)
C13 0.069(3) 0.055(2) 0.069(2) -0.0119(17) 0.017(2) 0.0044(19)
F1 0.0819(15) 0.0780(13) 0.0413(10) -0.0010(9) 0.0237(9) 0.0110(11)
F2 0.0444(12) 0.0692(12) 0.0758(13) -0.0186(9) 0.0096(10) -0.0099(9)
F3 0.142(3) 0.0919(17) 0.0772(16) -0.0302(12) 0.0358(15) 0.0239(16)
F4 0.0784(17) 0.0663(13) 0.1095(17) -0.0048(12) 0.0189(14) 0.0227(12)
F5 0.0860(19) 0.0570(13) 0.151(2) -0.0140(13) 0.0281(17) -0.0161(12)
O1 0.0390(13) 0.0644(14) 0.0524(13) 0.0063(11) 0.0173(11) -0.0033(11)
O2 0.0413(14) 0.0692(14) 0.0501(12) 0.0039(10) 0.0199(10) -0.0082(11)
N1 0.060(2) 0.076(2) 0.0516(15) 0.0050(14) 0.0242(14) 0.0208(16)
O3 0.087(2) 0.0885(19) 0.0858(19) -0.0134(15) 0.0418(16) 0.0239(15)
O4 0.080(2) 0.101(2) 0.129(3) -0.0054(18) 0.073(2) -0.0051(18)

loop_
_atom_type_symbol
_atom_type_description
_atom_type_scat_dispersion_real
_atom_type_scat_dispersion_imag
_atom_type_scat_source
C C 0.0033 0.0016 'International Tables Vol C Tables 4.2.6.8 and 6.1.1.4'
H H 0.0000 0.0000 'International Tables Vol C Tables 4.2.6.8 and 6.1.1.4'
N N 0.0061 0.0033 'International Tables Vol C Tables 4.2.6.8 and 6.1.1.4'
O O 0.0106 0.0060 'International Tables Vol C Tables 4.2.6.8 and 6.1.1.4'
F F 0.0171 0.0103 'International Tables Vol C Tables 4.2.6.8 and 6.1.1.4'

loop_
_geom_angle_atom_site_label_1
_geom_angle_atom_site_label_2
_geom_angle_atom_site_label_3
_geom_angle
C2 C1 C6 119.9(3)
C2 C1 C11 120.0(3)
C6 C1 C11 120.1(3)
C3 C2 C1 118.5(3)
C3 C2 H2 120.8
C1 C2 H2 120.8
C4 C3 C2 122.4(3)
C4 C3 N1 120.2(3)
C2 C3 N1 117.4(3)
C5 C4 C3 118.5(3)
C5 C4 H4 120.8
C3 C4 H4 120.8
C4 C5 C6 120.7(3)
C4 C5 H5 119.7
C6 C5 H5 119.7
C5 C6 C1 120.1(3)
C5 C6 H6 120.0
C1 C6 H6 120.0
F1 C11 F2 106.0(2)
F1 C11 C1 109.9(2)
F2 C11 C1 109.2(2)
F1 C11 C12 109.7(2)
F2 C11 C12 107.7(2)
C1 C11 C12 113.9(2)
O1 C12 O2 109.2(2)
O1 C12 C11 106.1(2)
O2 C12 C11 111.4(2)
O1 C12 C13 108.7(3)
O2 C12 C13 107.5(3)
C11 C12 C13 114.0(3)
F3 C13 F4 108.0(3)
F3 C13 F5 108.1(3)
F4 C13 F5 106.2(3)
F3 C13 C12 112.2(3)
F4 C13 C12 110.6(3)
F5 C13 C12 111.5(3)
C12 O1 H1O 113(3)
C12 O2 H2O 115(2)
O4 N1 O3 122.0(3)
O4 N1 C3 119.7(3)
O3 N1 C3 118.3(3)

loop_
_geom_bond_atom_site_label_1
_geom_bond_atom_site_label_2
_geom_bond_distance
C1 C2 1.380(4)
C1 C6 1.382(4)
C1 C11 1.507(4)
C2 C3 1.376(4)
C2 H2 0.9300
C3 C4 1.370(5)
C3 N1 1.466(4)
C4 C5 1.368(5)
C4 H4 0.9300
C5 C6 1.378(4)
C5 H5 0.9300
C6 H6 0.9300
C11 F1 1.357(3)
C11 F2 1.368(3)
C11 C12 1.529(4)
C12 O1 1.370(4)
C12 O2 1.392(3)
C12 C13 1.552(5)
C13 F3 1.315(4)
C13 F4 1.317(4)
C13 F5 1.338(4)
O1 H1O 0.82(4)
O2 H2O 0.86(4)
N1 O4 1.209(4)
N1 O3 1.223(4)

loop_
_geom_torsion_atom_site_label_1
_geom_torsion_atom_site_label_2
_geom_torsion_atom_site_label_3
_geom_torsion_atom_site_label_4
_geom_torsion
C6 C1 C2 C3 0.2(4)
C11 C1 C2 C3 -178.0(3)
C1 C2 C3 C4 -0.8(4)
C1 C2 C3 N1 178.8(3)
C2 C3 C4 C5 0.3(5)
N1 C3 C4 C5 -179.3(3)
C3 C4 C5 C6 0.7(5)
C4 C5 C6 C1 -1.3(5)
C2 C1 C6 C5 0.8(5)
C11 C1 C6 C5 179.0(3)
C2 C1 C11 F1 -136.3(3)
C6 C1 C11 F1 45.4(4)
C2 C1 C11 F2 -20.4(3)
C6 C1 C11 F2 161.4(3)
C2 C1 C11 C12 100.1(3)
C6 C1 C11 C12 -78.2(3)
F1 C11 C12 O1 -54.3(3)
F2 C11 C12 O1 -169.3(2)
C1 C11 C12 O1 69.4(3)
F1 C11 C12 O2 -173.0(2)
F2 C11 C12 O2 72.0(3)
C1 C11 C12 O2 -49.3(3)
F1 C11 C12 C13 65.2(3)
F2 C11 C12 C13 -49.8(3)
C1 C11 C12 C13 -171.1(3)
O1 C12 C13 F3 68.0(4)
O2 C12 C13 F3 -174.0(3)
C11 C12 C13 F3 -50.1(4)
O1 C12 C13 F4 -52.7(4)
O2 C12 C13 F4 65.3(4)
C11 C12 C13 F4 -170.7(3)
O1 C12 C13 F5 -170.6(3)
O2 C12 C13 F5 -52.6(4)
C11 C12 C13 F5 71.3(4)
C4 C3 N1 O4 -178.5(3)
C2 C3 N1 O4 1.8(4)
C4 C3 N1 O3 1.6(4)
C2 C3 N1 O3 -178.0(3)
